data_2207089
loop_
_publ_author_name
'Dai, Hong'
'Liu, Jian-Bing'
'Tao, Wei-Feng'
'Shao, Ling'
'Jin, Zhong'
'Fang, Jian-Xin'

_publ_section_title 2-(2,3-Dimethylphenoxy)-1-(pyridin-2-yl)-2-(1<i>H</i>-1,2,4-triazol-1-yl)ethanone
_journal_issue 10
_journal_name_full 'Acta Crystallographica Section E'
_journal_page_first o3466
_journal_page_last o3467
_journal_paper_doi 10.1107/S1600536805030400
_journal_volume 61
_journal_year 2005
_chemical_formula_moiety 'C17 H16 N4 O2'
_chemical_formula_sum 'C17 H16 N4 O2'
_chemical_formula_weight 308.34
_chemical_name_systematic
;
2-(2,3-dimethylphenoxy)-1-(pyridin-2-yl)-2-(1H-1,2,4-triazol-1-yl)ethanone
;
_space_group_IT_number 2
_symmetry_cell_setting triclinic
_symmetry_space_group_name_Hall '-P 1'
_symmetry_space_group_name_H-M 'P -1'
_atom_sites_solution_hydrogens geom
_atom_sites_solution_primary direct
_atom_sites_solution_secondary difmap
_cell_angle_alpha 102.490(4)
_cell_angle_beta 108.484(4)
_cell_angle_gamma 97.688(4)
_cell_formula_units_Z 2
_cell_length_a 7.700(2)
_cell_length_b 9.989(3)
_cell_length_c 11.230(3)
_cell_measurement_reflns_used 1220
_cell_measurement_temperature 294(2)
_cell_measurement_theta_max 24.30
_cell_measurement_theta_min 2.84
_cell_volume 780.5(4)
_computing_cell_refinement 'SAINT (Bruker, 1999)'
_computing_data_collection 'SMART (Bruker,1998)'
_computing_data_reduction SAINT
_computing_molecular_graphics 'SHELXTL (Bruker, 1999)'
_computing_publication_material SHELXTL
_computing_structure_refinement 'SHELXL97 (Sheldrick, 1997)'
_computing_structure_solution 'SHELXS97 (Sheldrick, 1997)'
_diffrn_ambient_temperature 294(2)
_diffrn_measured_fraction_theta_full 0.993
_diffrn_measured_fraction_theta_max 0.993
_diffrn_measurement_device_type 'Bruker SMART 1000 CCD area detector'
_diffrn_measurement_method '\f and \w scans'
_diffrn_radiation_monochromator graphite
_diffrn_radiation_source 'fine-focus sealed tube'
_diffrn_radiation_type MoK\a
_diffrn_radiation_wavelength 0.71073
_diffrn_reflns_av_R_equivalents 0.0190
_diffrn_reflns_av_sigmaI/netI 0.0408
_diffrn_reflns_limit_h_max 8
_diffrn_reflns_limit_h_min -9
_diffrn_reflns_limit_k_max 11
_diffrn_reflns_limit_k_min -9
_diffrn_reflns_limit_l_max 13
_diffrn_reflns_limit_l_min -12
_diffrn_reflns_number 3976
_diffrn_reflns_theta_full 25.00
_diffrn_reflns_theta_max 25.00
_diffrn_reflns_theta_min 1.99
_diffrn_standards_number 0
_exptl_absorpt_coefficient_mu 0.089
_exptl_absorpt_correction_T_max 0.991
_exptl_absorpt_correction_T_min 0.978
_exptl_absorpt_correction_type multi-scan
_exptl_absorpt_process_details 'SADABS (Sheldrick, 1996)'
_exptl_crystal_colour yellow
_exptl_crystal_density_diffrn 1.312
_exptl_crystal_density_method 'not measured'
_exptl_crystal_description 'hexagonal fragment'
_exptl_crystal_F_000 324
_exptl_crystal_size_max 0.24
_exptl_crystal_size_mid 0.18
_exptl_crystal_size_min 0.10
_refine_diff_density_max 0.215
_refine_diff_density_min -0.203
_refine_ls_extinction_coef 0.045(6)
_refine_ls_extinction_expression Fc^*^=kFc[1+0.001xFc2^\l3^/sin(2\q)]^-1/4^
_refine_ls_extinction_method SHELXL
_refine_ls_goodness_of_fit_ref 1.028
_refine_ls_hydrogen_treatment constr
_refine_ls_matrix_type full
_refine_ls_number_parameters 211
_refine_ls_number_reflns 2728
_refine_ls_number_restraints 0
_refine_ls_restrained_S_all 1.028
_refine_ls_R_factor_all 0.0776
_refine_ls_R_factor_gt 0.0436
_refine_ls_shift/su_max 0.004
_refine_ls_shift/su_mean 0.000
_refine_ls_structure_factor_coef Fsqd
_refine_ls_weighting_details 'calc w=1/[\s^2^(Fo^2^)+(0.0632P)^2^+0.0431P] where P=(Fo^2^+2Fc^2^)/3'
_refine_ls_weighting_scheme calc
_refine_ls_wR_factor_gt 0.1055
_refine_ls_wR_factor_ref 0.1260
_reflns_number_gt 1738
_reflns_number_total 2728
_reflns_threshold_expression 'I >2\s(I)'
_cod_data_source_file wn6377.cif
_cod_data_source_block I
_cod_depositor_comments
;
The following automatic conversions were performed:
'_symmetry_cell_setting' value 'Triclinic' changed to 'triclinic'
according to '/home/saulius/struct/CIF-dictionaries/cif_core.dic'
dictionary named 'cif_core.dic' version 2.4.1 from 2010-06-29.

Automatic conversion script
Id: cif_fix_enum 1527 2010-12-29 10:47:43Z saulius 

The following automatic conversions were performed:

'_symmetry_cell_setting' value 'Triclinic' changed to 'triclinic'
according to /home/saulius/struct/CIF-dictionaries/cif_core.dic
dictionary named 'cif_core.dic' version 2.4.1 from 2010-06-29.

Automatic conversion script
Id: cif_fix_values 1715 2011-07-08 13:25:40Z adriana 
;
_cod_original_cell_volume 780.5(3)
_cod_original_sg_symbol_Hall -P1
_cod_original_sg_symbol_H-M P-1
_cod_database_code 2207089
_cod_database_fobs_code 2207089

loop_
_symmetry_equiv_pos_as_xyz
'x, y, z'
'-x, -y, -z'

loop_
_atom_site_label
_atom_site_fract_x
_atom_site_fract_y
_atom_site_fract_z
_atom_site_U_iso_or_equiv
_atom_site_adp_type
_atom_site_calc_flag
_atom_site_refinement_flags
_atom_site_occupancy
_atom_site_type_symbol
O1 0.3503(2) 0.39104(16) 0.72933(17) 0.0704(5) Uani d . 1 O
O2 0.27927(18) 0.11512(13) 0.66461(13) 0.0489(4) Uani d . 1 O
N1 -0.0697(2) 0.33687(18) 0.78993(17) 0.0586(5) Uani d . 1 N
N2 0.2327(2) 0.15222(16) 0.86527(15) 0.0452(4) Uani d . 1 N
N3 0.4139(2) 0.19659(19) 0.94906(17) 0.0610(5) Uani d . 1 N
N4 0.2356(3) 0.0798(2) 1.03547(19) 0.0694(6) Uani d . 1 N
C1 -0.1926(3) 0.4064(3) 0.8211(2) 0.0727(7) Uani d . 1 C
H1 -0.3040 0.3546 0.8188 0.087 Uiso calc R 1 H
C2 -0.1633(4) 0.5501(3) 0.8564(3) 0.0771(8) Uani d . 1 C
H2 -0.2535 0.5942 0.8763 0.092 Uiso calc R 1 H
C3 -0.0014(4) 0.6263(3) 0.8618(3) 0.0849(8) Uani d . 1 C
H3 0.0223 0.7239 0.8869 0.102 Uiso calc R 1 H
C4 0.1287(4) 0.5584(2) 0.8298(2) 0.0698(7) Uani d . 1 C
H4 0.2411 0.6091 0.8326 0.084 Uiso calc R 1 H
C5 0.0888(3) 0.4146(2) 0.79375(19) 0.0474(5) Uani d . 1 C
C6 0.2202(3) 0.3355(2) 0.75187(19) 0.0475(5) Uani d . 1 C
C7 0.1776(3) 0.1769(2) 0.73702(18) 0.0440(5) Uani d . 1 C
H7 0.0431 0.1378 0.6901 0.053 Uiso calc R 1 H
C8 0.1316(3) 0.0838(2) 0.9189(2) 0.0585(6) Uani d . 1 C
H8 0.0039 0.0440 0.8790 0.070 Uiso calc R 1 H
C9 0.4060(3) 0.1486(3) 1.0477(2) 0.0663(7) Uani d . 1 C
H9 0.5116 0.1614 1.1216 0.080 Uiso calc R 1 H
C10 0.2562(3) -0.03086(19) 0.63485(17) 0.0412(5) Uani d . 1 C
C11 0.0853(3) -0.1201(2) 0.6035(2) 0.0553(6) Uani d . 1 C
H11 -0.0198 -0.0846 0.6048 0.066 Uiso calc R 1 H
C12 0.0738(3) -0.2628(2) 0.5701(2) 0.0651(7) Uani d . 1 C
H12 -0.0395 -0.3247 0.5502 0.078 Uiso calc R 1 H
C13 0.2294(4) -0.3141(2) 0.5663(2) 0.0644(6) Uani d . 1 C
H13 0.2192 -0.4108 0.5429 0.077 Uiso calc R 1 H
C14 0.4012(3) -0.2256(2) 0.59628(19) 0.0521(5) Uani d . 1 C
C15 0.5690(3) -0.2855(3) 0.5906(3) 0.0830(8) Uani d . 1 C
H15A 0.5398 -0.3849 0.5796 0.124 Uiso calc R 1 H
H15B 0.6737 -0.2417 0.6704 0.124 Uiso calc R 1 H
H15C 0.6002 -0.2682 0.5183 0.124 Uiso calc R 1 H
C16 0.4162(3) -0.0802(2) 0.63281(17) 0.0423(5) Uani d . 1 C
C17 0.5990(3) 0.0222(2) 0.6706(2) 0.0561(6) Uani d . 1 C
H17A 0.5750 0.1071 0.6484 0.084 Uiso calc R 1 H
H17B 0.6738 -0.0182 0.6246 0.084 Uiso calc R 1 H
H17C 0.6651 0.0430 0.7629 0.084 Uiso calc R 1 H

loop_
_atom_site_aniso_label
_atom_site_aniso_U_11
_atom_site_aniso_U_22
_atom_site_aniso_U_33
_atom_site_aniso_U_12
_atom_site_aniso_U_13
_atom_site_aniso_U_23
O1 0.0616(10) 0.0586(10) 0.1126(14) 0.0156(8) 0.0496(10) 0.0376(9)
O2 0.0507(8) 0.0460(8) 0.0626(9) 0.0161(7) 0.0314(7) 0.0201(7)
N1 0.0427(10) 0.0571(11) 0.0768(13) 0.0144(9) 0.0243(9) 0.0133(9)
N2 0.0417(9) 0.0467(10) 0.0522(10) 0.0106(8) 0.0198(8) 0.0186(8)
N3 0.0458(10) 0.0725(13) 0.0590(12) 0.0058(9) 0.0110(9) 0.0227(10)
N4 0.0707(13) 0.0804(14) 0.0664(13) 0.0140(11) 0.0263(11) 0.0378(11)
C1 0.0522(14) 0.0752(18) 0.0939(19) 0.0244(13) 0.0310(13) 0.0162(14)
C2 0.0832(19) 0.0765(19) 0.0928(19) 0.0466(16) 0.0441(16) 0.0291(15)
C3 0.113(2) 0.0545(15) 0.111(2) 0.0394(16) 0.0599(19) 0.0277(15)
C4 0.0825(18) 0.0515(15) 0.0919(18) 0.0182(13) 0.0465(15) 0.0273(13)
C5 0.0492(12) 0.0463(12) 0.0514(12) 0.0147(10) 0.0186(10) 0.0194(9)
C6 0.0422(11) 0.0486(12) 0.0557(13) 0.0115(10) 0.0181(10) 0.0208(10)
C7 0.0381(10) 0.0485(12) 0.0505(12) 0.0129(9) 0.0189(9) 0.0172(9)
C8 0.0513(12) 0.0641(14) 0.0669(15) 0.0076(11) 0.0245(12) 0.0294(12)
C9 0.0640(16) 0.0756(16) 0.0565(15) 0.0133(13) 0.0146(12) 0.0243(12)
C10 0.0455(11) 0.0407(11) 0.0395(11) 0.0109(9) 0.0167(9) 0.0123(8)
C11 0.0454(12) 0.0575(14) 0.0613(14) 0.0073(11) 0.0201(10) 0.0139(11)
C12 0.0602(15) 0.0546(15) 0.0704(16) -0.0039(12) 0.0232(12) 0.0073(12)
C13 0.0843(18) 0.0411(12) 0.0627(15) 0.0102(13) 0.0257(13) 0.0069(10)
C14 0.0613(14) 0.0509(13) 0.0457(12) 0.0173(11) 0.0191(10) 0.0134(10)
C15 0.0861(19) 0.0667(16) 0.103(2) 0.0377(15) 0.0391(16) 0.0157(15)
C16 0.0442(11) 0.0490(12) 0.0347(10) 0.0118(9) 0.0131(9) 0.0140(9)
C17 0.0442(12) 0.0638(14) 0.0618(14) 0.0144(11) 0.0195(10) 0.0178(11)

loop_
_atom_type_symbol
_atom_type_description
_atom_type_scat_dispersion_real
_atom_type_scat_dispersion_imag
_atom_type_scat_source
C C 0.0033 0.0016 'International Tables Vol C Tables 4.2.6.8 and 6.1.1.4'
H H 0.0000 0.0000 'International Tables Vol C Tables 4.2.6.8 and 6.1.1.4'
N N 0.0061 0.0033 'International Tables Vol C Tables 4.2.6.8 and 6.1.1.4'
O O 0.0106 0.0060 'International Tables Vol C Tables 4.2.6.8 and 6.1.1.4'

loop_
_geom_angle_atom_site_label_1
_geom_angle_atom_site_label_2
_geom_angle_atom_site_label_3
_geom_angle
C10 O2 C7 117.54(14)
C1 N1 C5 116.73(19)
C8 N2 N3 109.42(17)
C8 N2 C7 129.87(17)
N3 N2 C7 120.65(15)
C9 N3 N2 101.54(17)
C8 N4 C9 101.86(18)
N1 C1 C2 123.5(2)
N1 C1 H1 118.3
C2 C1 H1 118.3
C3 C2 C1 118.8(2)
C3 C2 H2 120.6
C1 C2 H2 120.6
C2 C3 C4 119.5(2)
C2 C3 H3 120.3
C4 C3 H3 120.3
C5 C4 C3 118.5(2)
C5 C4 H4 120.8
C3 C4 H4 120.8
N1 C5 C4 123.0(2)
N1 C5 C6 116.14(17)
C4 C5 C6 120.79(19)
O1 C6 C5 122.65(18)
O1 C6 C7 121.63(18)
C5 C6 C7 115.72(16)
O2 C7 N2 110.86(14)
O2 C7 C6 107.59(15)
N2 C7 C6 109.57(15)
O2 C7 H7 109.6
N2 C7 H7 109.6
C6 C7 H7 109.6
N4 C8 N2 111.16(19)
N4 C8 H8 124.4
N2 C8 H8 124.4
N3 C9 N4 116.0(2)
N3 C9 H9 122.0
N4 C9 H9 122.0
C11 C10 C16 122.31(18)
C11 C10 O2 122.58(17)
C16 C10 O2 115.04(16)
C12 C11 C10 118.7(2)
C12 C11 H11 120.7
C10 C11 H11 120.7
C13 C12 C11 120.1(2)
C13 C12 H12 120.0
C11 C12 H12 120.0
C12 C13 C14 121.8(2)
C12 C13 H13 119.1
C14 C13 H13 119.1
C13 C14 C16 118.9(2)
C13 C14 C15 120.3(2)
C16 C14 C15 120.8(2)
C14 C15 H15A 109.5
C14 C15 H15B 109.5
H15A C15 H15B 109.5
C14 C15 H15C 109.5
H15A C15 H15C 109.5
H15B C15 H15C 109.5
C10 C16 C14 118.28(18)
C10 C16 C17 119.83(17)
C14 C16 C17 121.89(18)
C16 C17 H17A 109.5
C16 C17 H17B 109.5
H17A C17 H17B 109.5
C16 C17 H17C 109.5
H17A C17 H17C 109.5
H17B C17 H17C 109.5

loop_
_geom_bond_atom_site_label_1
_geom_bond_atom_site_label_2
_geom_bond_distance
O1 C6 1.203(2)
O2 C10 1.397(2)
O2 C7 1.403(2)
N1 C1 1.334(3)
N1 C5 1.339(2)
N2 C8 1.330(2)
N2 N3 1.360(2)
N2 C7 1.452(2)
N3 C9 1.314(3)
N4 C8 1.313(3)
N4 C9 1.347(3)
C1 C2 1.371(3)
C1 H1 0.9300
C2 C3 1.347(3)
C2 H2 0.9300
C3 C4 1.377(3)
C3 H3 0.9300
C4 C5 1.369(3)
C4 H4 0.9300
C5 C6 1.492(3)
C6 C7 1.535(3)
C7 H7 0.9800
C8 H8 0.9300
C9 H9 0.9300
C10 C11 1.381(3)
C10 C16 1.391(3)
C11 C12 1.376(3)
C11 H11 0.9300
C12 C13 1.374(3)
C12 H12 0.9300
C13 C14 1.386(3)
C13 H13 0.9300
C14 C16 1.399(3)
C14 C15 1.508(3)
C15 H15A 0.9600
C15 H15B 0.9600
C15 H15C 0.9600
C16 C17 1.502(3)
C17 H17A 0.9600
C17 H17B 0.9600
C17 H17C 0.9600

loop_
_geom_torsion_atom_site_label_1
_geom_torsion_atom_site_label_2
_geom_torsion_atom_site_label_3
_geom_torsion_atom_site_label_4
_geom_torsion
C8 N2 N3 C9 0.6(2)
C7 N2 N3 C9 -176.93(17)
C5 N1 C1 C2 -0.3(3)
N1 C1 C2 C3 -0.9(4)
C1 C2 C3 C4 1.1(4)
C2 C3 C4 C5 -0.2(4)
C1 N1 C5 C4 1.2(3)
C1 N1 C5 C6 -176.88(18)
C3 C4 C5 N1 -1.0(3)
C3 C4 C5 C6 177.0(2)
N1 C5 C6 O1 166.9(2)
C4 C5 C6 O1 -11.2(3)
N1 C5 C6 C7 -12.1(3)
C4 C5 C6 C7 169.73(18)
C10 O2 C7 N2 62.5(2)
C10 O2 C7 C6 -177.70(14)
C8 N2 C7 O2 -118.3(2)
N3 N2 C7 O2 58.7(2)
C8 N2 C7 C6 123.1(2)
N3 N2 C7 C6 -59.9(2)
O1 C6 C7 O2 -15.0(3)
C5 C6 C7 O2 164.13(15)
O1 C6 C7 N2 105.6(2)
C5 C6 C7 N2 -75.3(2)
C9 N4 C8 N2 -0.7(3)
N3 N2 C8 N4 0.1(2)
C7 N2 C8 N4 177.32(18)
N2 N3 C9 N4 -1.1(3)
C8 N4 C9 N3 1.2(3)
C7 O2 C10 C11 37.7(2)
C7 O2 C10 C16 -145.38(16)
C16 C10 C11 C12 0.6(3)
O2 C10 C11 C12 177.31(18)
C10 C11 C12 C13 -1.1(3)
C11 C12 C13 C14 0.5(3)
C12 C13 C14 C16 0.7(3)
C12 C13 C14 C15 -179.8(2)
C11 C10 C16 C14 0.6(3)
O2 C10 C16 C14 -176.33(16)
C11 C10 C16 C17 -178.75(18)
O2 C10 C16 C17 4.3(2)
C13 C14 C16 C10 -1.3(3)
C15 C14 C16 C10 179.28(18)
C13 C14 C16 C17 178.13(18)
C15 C14 C16 C17 -1.3(3)
